data_1540949
loop_
_publ_author_name
'Shaked, H.'
'Veal, B.W.'
'Faber, J.jr'
'Hitterman, R.L.'
'Balachandran, U.'
'Paulikas, A.P.'
'Shi, H.'
'Morss, L.'
'Tomlins, G.'

_publ_section_title
;
 Structural and superconducting properties of oxygen-deficient
 NdBa2Cu3O7-d
;
_journal_name_full 'Physical Review, Serie 3. B - Condensed Matter (18,1978-)'
_journal_page_first 4173
_journal_page_last 4180
_journal_volume 41
_journal_year 1990
_chemical_formula_sum 'Ba2 Cu3 Nd O6.52'
_chemical_name_systematic 'Nd Ba2 Cu3 O6.52'
_space_group_IT_number 123
_symmetry_space_group_name_Hall '-P 4 2'
_symmetry_space_group_name_H-M 'P 4/m m m'
_cell_angle_alpha 90
_cell_angle_beta 90
_cell_angle_gamma 90
_cell_formula_units_Z 1
_cell_length_a 3.9035
_cell_length_b 3.9035
_cell_length_c 11.8164
_cell_volume 180.050
_citation_journal_id_ASTM PRBMDO
_cod_data_source_file Shaked_PRBMDO_1990_1894.cif
_cod_data_source_block Ba2Cu3Nd1O6.52
_cod_original_cell_volume 180.0502
_cod_original_formula_sum 'Ba2 Cu3 Nd1 O6.52'
_cod_database_code 1540949

loop_
_symmetry_equiv_pos_as_xyz
x,y,z
-y,x,z
-x,-y,z
y,-x,z
x,-y,-z
y,x,-z
-x,y,-z
-y,-x,-z
-x,-y,-z
y,-x,-z
x,y,-z
-y,x,-z
-x,y,z
-y,-x,z
x,-y,z
y,x,z

loop_
_atom_site_label
_atom_site_type_symbol
_atom_site_fract_x
_atom_site_fract_y
_atom_site_fract_z
_atom_site_occupancy
_atom_site_U_iso_or_equiv
Cu1 Cu+2 0 0 0 1 0.0
Cu2 Cu+2 0 0 0.3531 1 0.0
O1 O-2 0 0.5 0 0.26 0.0
O3 O-2 0 0 0.1536 1 0.0
O2 O-2 0.5 0 0.3716 1 0.0
Ba1 Ba+2 0.5 0.5 0.189 1 0.0
Nd1 Nd+3 0.5 0.5 0.5 1 0.0
